data_9012203
loop_
_publ_author_name
'Wang, B.'
'Chakoumakos, B. C.'
'Sales, B. C.'
'Kwak, B. S.'
'Bates, J. B.'

_publ_section_title
;
 Synthesis, crystal structure, and ionic conductivity of a polycrystalline
 lithium phosphorus oxynitride with the gamma-Li3PO4 structure
 Note: reported bond lengths inconsistent with reported structure
;
_journal_name_full 'Journal of Solid State Chemistry'
_journal_page_first 313
_journal_page_last 323
_journal_paper_doi 10.1006/jssc.1995.1140
_journal_volume 115
_journal_year 1995
_chemical_compound_source Synthetic
_chemical_formula_sum 'Li2.88 N0.14 O3.73 P'
_chemical_name_mineral Lithiophosphate
_space_group_IT_number 62
_symmetry_space_group_name_Hall '-P 2bc 2a'
_symmetry_space_group_name_H-M 'P m n b'
_cell_angle_alpha 90
_cell_angle_beta 90
_cell_angle_gamma 90
_cell_length_a 6.1153
_cell_length_b 10.469
_cell_length_c 4.9195
_cell_formula_units_Z 4
_cell_volume 314.952
_database_code_amcsd 0013842
_exptl_crystal_density_diffrn 2.375
_cod_original_formula_sum 'Li2.88 P O3.73 N.14'
_cod_database_code 9012203

loop_
_space_group_symop_operation_xyz
x,y,z
1/2-x,y,z
1/2+x,-y,-z
1/2+x,1/2-y,1/2+z
1/2-x,1/2+y,1/2-z
x,1/2+y,1/2-z
-x,1/2-y,1/2+z
-x,-y,-z

loop_
_atom_site_label
_atom_site_fract_x
_atom_site_fract_y
_atom_site_fract_z
_atom_site_occupancy
_atom_site_U_iso_or_equiv
Li1 0.49600 0.15800 0.31300 0.96000 0.01700
Li2 0.75000 0.42100 0.19600 0.96000 0.01700
P 0.25000 0.41470 0.30600 1.00000 0.01500
O1 0.04010 0.34290 0.21670 0.93250 0.01330
N1 0.04010 0.34290 0.21670 0.03500 0.01330
O2 0.25000 0.05190 0.27860 0.93250 0.00800
N2 0.25000 0.05190 0.27860 0.03500 0.00800
O3 0.75000 0.08980 0.13090 0.93250 0.01600
N3 0.75000 0.08980 0.13090 0.03500 0.01600

loop_
_cod_related_entry_id
_cod_related_entry_database
_cod_related_entry_code
1 AMCSD 0013842
